data_1542864
loop_
_publ_author_name
'Hlina, Johann'
'Zitz, Rainer'
'Wagner, Harald'
'Stella, Filippo'
'Baumgartner, Judith'
'Marschner, Christoph'

_publ_section_title
;
 \s-Bond electron delocalization of branched oligogermanes and germanium
 containing oligosilanes
;
_journal_name_full 'Inorganica Chimica Acta'
_journal_page_first 120
_journal_page_last 133
_journal_paper_doi 10.1016/j.ica.2014.07.005
_journal_volume 422
_journal_year 2014
_chemical_formula_sum 'C27 H42 Ge Si4'
_chemical_formula_weight 551.56
_chemical_name_systematic
;
 ?
;
_space_group_IT_number 15
_symmetry_cell_setting monoclinic
_symmetry_space_group_name_Hall '-C 2yc'
_symmetry_space_group_name_H-M 'C 1 2/c 1'
_atom_sites_solution_hydrogens geom
_atom_sites_solution_primary direct
_atom_sites_solution_secondary difmap
_audit_creation_method SHELXL-97
_cell_angle_alpha 90.00
_cell_angle_beta 91.48(3)
_cell_angle_gamma 90.00
_cell_formula_units_Z 8
_cell_length_a 16.881(3)
_cell_length_b 9.822(2)
_cell_length_c 36.650(7)
_cell_measurement_reflns_used 8347
_cell_measurement_temperature 100(2)
_cell_measurement_theta_max 52.422
_cell_measurement_theta_min 4.436
_cell_volume 6075(2)
_computing_cell_refinement 'Bruker XSCANS'
_computing_data_collection 'Bruker XSCANS'
_computing_data_reduction 'Bruker SHELXTL'
_computing_molecular_graphics 'Bruker SHELXTL'
_computing_publication_material 'Bruker SHELXTL'
_computing_structure_refinement 'SHELXL-97 (Sheldrick, 1997)'
_computing_structure_solution 'SHELXS-97 (Sheldrick, 1990)'
_diffrn_ambient_temperature 100(2)
_diffrn_measured_fraction_theta_full 0.997
_diffrn_measured_fraction_theta_max 0.997
_diffrn_measurement_device_type 'SMART APEX'
_diffrn_measurement_method '\w scans'
_diffrn_radiation_monochromator graphite
_diffrn_radiation_source 'fine-focus sealed tube'
_diffrn_radiation_type MoK\a
_diffrn_radiation_wavelength 0.71073
_diffrn_reflns_av_R_equivalents 0.0418
_diffrn_reflns_av_sigmaI/netI 0.0381
_diffrn_reflns_limit_h_max 20
_diffrn_reflns_limit_h_min -21
_diffrn_reflns_limit_k_max 12
_diffrn_reflns_limit_k_min -12
_diffrn_reflns_limit_l_max 45
_diffrn_reflns_limit_l_min -45
_diffrn_reflns_number 23713
_diffrn_reflns_theta_full 26.37
_diffrn_reflns_theta_max 26.37
_diffrn_reflns_theta_min 2.22
_exptl_absorpt_coefficient_mu 1.180
_exptl_absorpt_correction_T_max 0.7814
_exptl_absorpt_correction_T_min 0.6761
_exptl_absorpt_correction_type multi-scan
_exptl_absorpt_process_details SADABS
_exptl_crystal_colour colorless
_exptl_crystal_density_diffrn 1.206
_exptl_crystal_density_method 'not measured'
_exptl_crystal_description blocks
_exptl_crystal_F_000 2336
_exptl_crystal_size_max 0.36
_exptl_crystal_size_mid 0.28
_exptl_crystal_size_min 0.22
_refine_diff_density_max 0.686
_refine_diff_density_min -0.286
_refine_diff_density_rms 0.080
_refine_ls_extinction_method none
_refine_ls_goodness_of_fit_ref 1.145
_refine_ls_hydrogen_treatment constr
_refine_ls_matrix_type full
_refine_ls_number_parameters 298
_refine_ls_number_reflns 6196
_refine_ls_number_restraints 0
_refine_ls_restrained_S_all 1.145
_refine_ls_R_factor_all 0.0492
_refine_ls_R_factor_gt 0.0445
_refine_ls_shift/su_max 0.001
_refine_ls_shift/su_mean 0.000
_refine_ls_structure_factor_coef Fsqd
_refine_ls_weighting_details 'calc w=1/[\s^2^(Fo^2^)+(0.0414P)^2^+10.5553P] where P=(Fo^2^+2Fc^2^)/3'
_refine_ls_weighting_scheme calc
_refine_ls_wR_factor_gt 0.0970
_refine_ls_wR_factor_ref 0.0995
_reflns_number_gt 5747
_reflns_number_total 6196
_reflns_threshold_expression >2sigma(I)
_cod_data_source_file all.cif
_cod_data_source_block 9_1056j
_cod_original_sg_symbol_H-M C2/c
_cod_database_code 1542864

loop_
_symmetry_equiv_pos_as_xyz
'x, y, z'
'-x, y, -z+1/2'
'x+1/2, y+1/2, z'
'-x+1/2, y+1/2, -z+1/2'
'-x, -y, -z'
'x, -y, z-1/2'
'-x+1/2, -y+1/2, -z'
'x+1/2, -y+1/2, z-1/2'

loop_
_atom_site_label
_atom_site_type_symbol
_atom_site_fract_x
_atom_site_fract_y
_atom_site_fract_z
_atom_site_U_iso_or_equiv
_atom_site_adp_type
_atom_site_occupancy
_atom_site_symmetry_multiplicity
_atom_site_calc_flag
_atom_site_refinement_flags
_atom_site_disorder_assembly
_atom_site_disorder_group
Ge1 Ge 0.157242(15) 0.93457(3) 0.151885(7) 0.01350(9) Uani 1 1 d . . .
Si1 Si 0.11750(4) 0.90571(7) 0.088924(19) 0.01312(15) Uani 1 1 d . . .
Si2 Si 0.08411(4) 1.11451(8) 0.179424(19) 0.01778(17) Uani 1 1 d . . .
Si3 Si 0.29453(4) 0.99665(8) 0.15706(2) 0.01823(17) Uani 1 1 d . . .
Si4 Si 0.13636(4) 0.73533(7) 0.18800(2) 0.01879(17) Uani 1 1 d . . .
C1 C 0.19595(14) 0.9821(3) 0.05954(7) 0.0135(5) Uani 1 1 d . . .
C2 C 0.23791(16) 0.9073(3) 0.03399(7) 0.0168(5) Uani 1 1 d . . .
H2 H 0.2247 0.8145 0.0298 0.020 Uiso 1 1 calc R . .
C3 C 0.29854(16) 0.9664(3) 0.01457(7) 0.0194(6) Uani 1 1 d . . .
H3 H 0.3270 0.9136 -0.0024 0.023 Uiso 1 1 calc R . .
C4 C 0.31753(16) 1.1021(3) 0.01992(7) 0.0208(6) Uani 1 1 d . . .
H4 H 0.3591 1.1426 0.0067 0.025 Uiso 1 1 calc R . .
C5 C 0.27584(17) 1.1784(3) 0.04459(7) 0.0218(6) Uani 1 1 d . . .
H5 H 0.2883 1.2719 0.0481 0.026 Uiso 1 1 calc R . .
C6 C 0.21599(16) 1.1191(3) 0.06422(7) 0.0186(6) Uani 1 1 d . . .
H6 H 0.1880 1.1726 0.0812 0.022 Uiso 1 1 calc R . .
C7 C 0.10441(15) 0.7203(3) 0.07771(7) 0.0149(5) Uani 1 1 d . . .
C8 C 0.16471(16) 0.6269(3) 0.08661(7) 0.0167(5) Uani 1 1 d . . .
H8 H 0.2128 0.6590 0.0975 0.020 Uiso 1 1 calc R . .
C9 C 0.15573(16) 0.4888(3) 0.07988(7) 0.0186(6) Uani 1 1 d . . .
H9 H 0.1975 0.4276 0.0860 0.022 Uiso 1 1 calc R . .
C10 C 0.08574(17) 0.4401(3) 0.06421(7) 0.0206(6) Uani 1 1 d . . .
H10 H 0.0792 0.3453 0.0600 0.025 Uiso 1 1 calc R . .
C11 C 0.03493(16) 0.6681(3) 0.06131(7) 0.0203(6) Uani 1 1 d . . .
H11 H -0.0067 0.7288 0.0545 0.024 Uiso 1 1 calc R . .
C12 C 0.02553(16) 0.5292(3) 0.05471(8) 0.0212(6) Uani 1 1 d . . .
H12 H -0.0222 0.4960 0.0437 0.025 Uiso 1 1 calc R . .
C13 C 0.02007(15) 0.9899(3) 0.07712(7) 0.0149(5) Uani 1 1 d . . .
C14 C -0.04597(16) 0.9630(3) 0.09780(7) 0.0200(6) Uani 1 1 d . . .
H14 H -0.0404 0.9069 0.1188 0.024 Uiso 1 1 calc R . .
C15 C 0.00985(16) 1.0726(3) 0.04628(7) 0.0200(6) Uani 1 1 d . . .
H15 H 0.0540 1.0929 0.0317 0.024 Uiso 1 1 calc R . .
C16 C -0.11974(16) 1.0162(3) 0.08853(8) 0.0244(6) Uani 1 1 d . . .
H16 H -0.1640 0.9967 0.1032 0.029 Uiso 1 1 calc R . .
C17 C -0.12892(18) 1.0976(3) 0.05803(8) 0.0289(7) Uani 1 1 d . . .
H17 H -0.1795 1.1343 0.0517 0.035 Uiso 1 1 calc R . .
C18 C -0.06445(17) 1.1256(3) 0.03674(8) 0.0259(6) Uani 1 1 d . . .
H18 H -0.0708 1.1809 0.0156 0.031 Uiso 1 1 calc R . .
C19 C 0.35611(17) 0.9010(3) 0.12401(8) 0.0294(7) Uani 1 1 d . . .
H19A H 0.4120 0.9256 0.1278 0.044 Uiso 1 1 calc R . .
H19B H 0.3391 0.9243 0.0990 0.044 Uiso 1 1 calc R . .
H19C H 0.3496 0.8030 0.1279 0.044 Uiso 1 1 calc R . .
C20 C 0.33120(17) 0.9517(3) 0.20430(8) 0.0258(6) Uani 1 1 d . . .
H20A H 0.3280 0.8529 0.2077 0.039 Uiso 1 1 calc R . .
H20B H 0.2984 0.9973 0.2223 0.039 Uiso 1 1 calc R . .
H20C H 0.3864 0.9813 0.2076 0.039 Uiso 1 1 calc R . .
C21 C 0.31037(17) 1.1841(3) 0.15040(8) 0.0255(6) Uani 1 1 d . . .
H21A H 0.3656 1.2071 0.1566 0.038 Uiso 1 1 calc R . .
H21B H 0.2751 1.2351 0.1663 0.038 Uiso 1 1 calc R . .
H21C H 0.2987 1.2081 0.1249 0.038 Uiso 1 1 calc R . .
C22 C 0.13969(19) 1.1764(3) 0.22140(8) 0.0283(7) Uani 1 1 d . . .
H22A H 0.1920 1.2097 0.2146 0.042 Uiso 1 1 calc R . .
H22B H 0.1461 1.1013 0.2388 0.042 Uiso 1 1 calc R . .
H22C H 0.1100 1.2504 0.2326 0.042 Uiso 1 1 calc R . .
C23 C 0.07315(18) 1.2617(3) 0.14742(8) 0.0267(6) Uani 1 1 d . . .
H23A H 0.0411 1.2342 0.1260 0.040 Uiso 1 1 calc R . .
H23B H 0.1256 1.2910 0.1397 0.040 Uiso 1 1 calc R . .
H23C H 0.0470 1.3372 0.1598 0.040 Uiso 1 1 calc R . .
C24 C -0.01763(17) 1.0622(3) 0.19362(9) 0.0297(7) Uani 1 1 d . . .
H24A H -0.0421 1.1370 0.2070 0.045 Uiso 1 1 calc R . .
H24B H -0.0136 0.9818 0.2094 0.045 Uiso 1 1 calc R . .
H24C H -0.0503 1.0407 0.1719 0.045 Uiso 1 1 calc R . .
C25 C 0.21460(18) 0.6008(3) 0.18353(8) 0.0270(6) Uani 1 1 d . . .
H25A H 0.2053 0.5276 0.2011 0.040 Uiso 1 1 calc R . .
H25B H 0.2669 0.6410 0.1885 0.040 Uiso 1 1 calc R . .
H25C H 0.2124 0.5637 0.1587 0.040 Uiso 1 1 calc R . .
C26 C 0.03763(18) 0.6577(3) 0.17599(9) 0.0311(7) Uani 1 1 d . . .
H26A H 0.0367 0.6291 0.1504 0.047 Uiso 1 1 calc R . .
H26B H -0.0043 0.7250 0.1797 0.047 Uiso 1 1 calc R . .
H26C H 0.0288 0.5785 0.1916 0.047 Uiso 1 1 calc R . .
C27 C 0.1347(2) 0.7878(3) 0.23725(8) 0.0291(7) Uani 1 1 d . . .
H27A H 0.1242 0.7080 0.2524 0.044 Uiso 1 1 calc R . .
H27B H 0.0930 0.8558 0.2405 0.044 Uiso 1 1 calc R . .
H27C H 0.1861 0.8270 0.2445 0.044 Uiso 1 1 calc R . .

loop_
_atom_site_aniso_label
_atom_site_aniso_U_11
_atom_site_aniso_U_22
_atom_site_aniso_U_33
_atom_site_aniso_U_23
_atom_site_aniso_U_13
_atom_site_aniso_U_12
Ge1 0.01369(15) 0.01387(15) 0.01288(14) 0.00038(10) -0.00089(10) 0.00009(10)
Si1 0.0127(3) 0.0124(3) 0.0142(3) -0.0009(3) -0.0010(3) 0.0010(3)
Si2 0.0211(4) 0.0180(4) 0.0143(4) -0.0012(3) 0.0016(3) 0.0016(3)
Si3 0.0151(4) 0.0221(4) 0.0174(4) 0.0003(3) -0.0024(3) -0.0014(3)
Si4 0.0214(4) 0.0167(4) 0.0183(4) 0.0036(3) 0.0004(3) 0.0005(3)
C1 0.0118(12) 0.0170(12) 0.0116(12) 0.0032(10) -0.0032(10) 0.0011(10)
C2 0.0202(13) 0.0146(12) 0.0154(13) -0.0010(10) -0.0026(10) 0.0003(10)
C3 0.0189(13) 0.0235(14) 0.0158(13) -0.0014(11) 0.0000(11) 0.0035(11)
C4 0.0200(14) 0.0245(14) 0.0178(13) 0.0047(11) 0.0004(11) -0.0031(11)
C5 0.0257(15) 0.0173(13) 0.0225(14) 0.0002(11) -0.0006(12) -0.0011(11)
C6 0.0189(13) 0.0204(13) 0.0165(13) -0.0009(10) 0.0002(11) 0.0042(11)
C7 0.0177(13) 0.0158(12) 0.0113(12) -0.0010(9) 0.0019(10) -0.0008(10)
C8 0.0181(13) 0.0171(13) 0.0150(13) 0.0001(10) 0.0013(10) -0.0006(11)
C9 0.0195(14) 0.0175(13) 0.0188(13) 0.0009(10) 0.0036(11) 0.0017(11)
C10 0.0281(15) 0.0147(13) 0.0191(13) -0.0004(10) 0.0051(11) -0.0019(11)
C11 0.0160(13) 0.0208(14) 0.0240(14) -0.0008(11) -0.0020(11) 0.0024(11)
C12 0.0196(14) 0.0217(14) 0.0221(14) -0.0018(11) -0.0029(11) -0.0044(11)
C13 0.0133(12) 0.0152(12) 0.0161(13) -0.0050(10) -0.0038(10) 0.0037(10)
C14 0.0203(14) 0.0196(13) 0.0201(14) 0.0007(11) -0.0001(11) 0.0019(11)
C15 0.0184(13) 0.0208(14) 0.0209(14) -0.0021(11) -0.0004(11) 0.0011(11)
C16 0.0150(13) 0.0294(16) 0.0289(16) -0.0048(12) 0.0002(12) 0.0032(12)
C17 0.0189(14) 0.0393(18) 0.0284(16) -0.0015(13) -0.0032(12) 0.0114(13)
C18 0.0266(15) 0.0300(16) 0.0207(14) 0.0037(12) -0.0058(12) 0.0091(13)
C19 0.0191(14) 0.0410(18) 0.0279(16) -0.0055(13) -0.0019(12) 0.0059(13)
C20 0.0215(14) 0.0291(16) 0.0264(15) 0.0031(12) -0.0083(12) -0.0069(12)
C21 0.0241(15) 0.0256(15) 0.0266(15) 0.0040(12) -0.0038(12) -0.0082(12)
C22 0.0341(17) 0.0303(16) 0.0205(15) -0.0058(12) 0.0000(13) -0.0006(13)
C23 0.0333(16) 0.0212(14) 0.0257(15) 0.0036(12) 0.0007(13) 0.0058(13)
C24 0.0232(15) 0.0382(18) 0.0280(16) -0.0041(13) 0.0068(13) 0.0039(13)
C25 0.0332(17) 0.0210(14) 0.0266(16) 0.0030(12) -0.0014(13) 0.0058(13)
C26 0.0261(16) 0.0273(16) 0.0399(18) 0.0060(14) 0.0017(14) -0.0081(13)
C27 0.0416(18) 0.0267(16) 0.0193(14) 0.0078(12) 0.0052(13) 0.0057(14)

loop_
_atom_type_symbol
_atom_type_description
_atom_type_scat_dispersion_real
_atom_type_scat_dispersion_imag
_atom_type_scat_source
C C 0.0033 0.0016 'International Tables Vol C Tables 4.2.6.8 and 6.1.1.4'
H H 0.0000 0.0000 'International Tables Vol C Tables 4.2.6.8 and 6.1.1.4'
Si Si 0.0817 0.0704 'International Tables Vol C Tables 4.2.6.8 and 6.1.1.4'
Ge Ge 0.1547 1.8001 'International Tables Vol C Tables 4.2.6.8 and 6.1.1.4'

loop_
_geom_angle_atom_site_label_1
_geom_angle_atom_site_label_2
_geom_angle_atom_site_label_3
_geom_angle
_geom_angle_site_symmetry_1
_geom_angle_site_symmetry_3
Si4 Ge1 Si2 106.59(3) . .
Si4 Ge1 Si3 108.65(3) . .
Si2 Ge1 Si3 106.66(3) . .
Si4 Ge1 Si1 113.15(3) . .
Si2 Ge1 Si1 110.96(3) . .
Si3 Ge1 Si1 110.55(4) . .
C7 Si1 C13 106.17(11) . .
C7 Si1 C1 109.97(11) . .
C13 Si1 C1 108.47(11) . .
C7 Si1 Ge1 110.65(8) . .
C13 Si1 Ge1 112.94(8) . .
C1 Si1 Ge1 108.59(8) . .
C23 Si2 C24 107.99(14) . .
C23 Si2 C22 107.61(14) . .
C24 Si2 C22 107.57(14) . .
C23 Si2 Ge1 110.51(10) . .
C24 Si2 Ge1 113.59(10) . .
C22 Si2 Ge1 109.35(10) . .
C19 Si3 C20 107.68(14) . .
C19 Si3 C21 108.98(15) . .
C20 Si3 C21 107.83(13) . .
C19 Si3 Ge1 111.92(10) . .
C20 Si3 Ge1 107.94(10) . .
C21 Si3 Ge1 112.30(10) . .
C26 Si4 C27 107.59(15) . .
C26 Si4 C25 108.44(14) . .
C27 Si4 C25 107.74(14) . .
C26 Si4 Ge1 110.20(10) . .
C27 Si4 Ge1 108.25(10) . .
C25 Si4 Ge1 114.38(10) . .
C6 C1 C2 117.6(2) . .
C6 C1 Si1 119.02(19) . .
C2 C1 Si1 123.35(19) . .
C3 C2 C1 121.1(2) . .
C4 C3 C2 120.1(3) . .
C5 C4 C3 119.7(3) . .
C4 C5 C6 120.2(3) . .
C5 C6 C1 121.3(2) . .
C11 C7 C8 117.1(2) . .
C11 C7 Si1 122.7(2) . .
C8 C7 Si1 120.17(19) . .
C9 C8 C7 121.5(2) . .
C10 C9 C8 120.0(2) . .
C12 C10 C9 120.0(2) . .
C12 C11 C7 121.5(2) . .
C10 C12 C11 119.8(3) . .
C14 C13 C15 117.8(2) . .
C14 C13 Si1 120.0(2) . .
C15 C13 Si1 122.0(2) . .
C16 C14 C13 121.6(3) . .
C18 C15 C13 120.7(3) . .
C17 C16 C14 119.9(3) . .
C16 C17 C18 119.9(3) . .
C17 C18 C15 120.0(3) . .

loop_
_geom_bond_atom_site_label_1
_geom_bond_atom_site_label_2
_geom_bond_distance
_geom_bond_site_symmetry_2
Ge1 Si4 2.3937(9) .
Ge1 Si2 2.3938(9) .
Ge1 Si3 2.3992(9) .
Ge1 Si1 2.4032(9) .
Si1 C7 1.879(3) .
Si1 C13 1.881(3) .
Si1 C1 1.884(3) .
Si2 C23 1.868(3) .
Si2 C24 1.879(3) .
Si2 C22 1.882(3) .
Si3 C19 1.869(3) .
Si3 C20 1.876(3) .
Si3 C21 1.878(3) .
Si4 C26 1.875(3) .
Si4 C27 1.878(3) .
Si4 C25 1.878(3) .
C1 C6 1.397(4) .
C1 C2 1.397(4) .
C2 C3 1.389(4) .
C3 C4 1.384(4) .
C4 C5 1.381(4) .
C5 C6 1.384(4) .
C7 C11 1.401(4) .
C7 C8 1.402(4) .
C8 C9 1.386(4) .
C9 C10 1.386(4) .
C10 C12 1.379(4) .
C11 C12 1.393(4) .
C13 C14 1.389(4) .
C13 C15 1.399(4) .
C14 C16 1.385(4) .
C15 C18 1.394(4) .
C16 C17 1.380(4) .
C17 C18 1.383(4) .

loop_
_geom_torsion_atom_site_label_1
_geom_torsion_atom_site_label_2
_geom_torsion_atom_site_label_3
_geom_torsion_atom_site_label_4
_geom_torsion
_geom_torsion_site_symmetry_1
_geom_torsion_site_symmetry_2
_geom_torsion_site_symmetry_3
_geom_torsion_site_symmetry_4
Si4 Ge1 Si1 C7 -15.70(9) . . . .
Si2 Ge1 Si1 C7 -135.45(9) . . . .
Si3 Ge1 Si1 C7 106.42(9) . . . .
Si4 Ge1 Si1 C13 103.16(9) . . . .
Si2 Ge1 Si1 C13 -16.59(10) . . . .
Si3 Ge1 Si1 C13 -134.72(9) . . . .
Si4 Ge1 Si1 C1 -136.48(9) . . . .
Si2 Ge1 Si1 C1 103.77(9) . . . .
Si3 Ge1 Si1 C1 -14.36(9) . . . .
Si4 Ge1 Si2 C23 -164.83(11) . . . .
Si3 Ge1 Si2 C23 79.23(11) . . . .
Si1 Ge1 Si2 C23 -41.23(11) . . . .
Si4 Ge1 Si2 C24 -43.28(12) . . . .
Si3 Ge1 Si2 C24 -159.22(11) . . . .
Si1 Ge1 Si2 C24 80.31(12) . . . .
Si4 Ge1 Si2 C22 76.88(11) . . . .
Si3 Ge1 Si2 C22 -39.05(11) . . . .
Si1 Ge1 Si2 C22 -159.52(11) . . . .
Si4 Ge1 Si3 C19 84.81(12) . . . .
Si2 Ge1 Si3 C19 -160.64(11) . . . .
Si1 Ge1 Si3 C19 -39.92(12) . . . .
Si4 Ge1 Si3 C20 -33.52(11) . . . .
Si2 Ge1 Si3 C20 81.03(11) . . . .
Si1 Ge1 Si3 C20 -158.24(10) . . . .
Si4 Ge1 Si3 C21 -152.25(10) . . . .
Si2 Ge1 Si3 C21 -37.70(11) . . . .
Si1 Ge1 Si3 C21 83.03(11) . . . .
Si2 Ge1 Si4 C26 79.47(12) . . . .
Si3 Ge1 Si4 C26 -165.93(11) . . . .
Si1 Ge1 Si4 C26 -42.75(12) . . . .
Si2 Ge1 Si4 C27 -37.94(11) . . . .
Si3 Ge1 Si4 C27 76.66(12) . . . .
Si1 Ge1 Si4 C27 -160.17(11) . . . .
Si2 Ge1 Si4 C25 -158.06(11) . . . .
Si3 Ge1 Si4 C25 -43.46(11) . . . .
Si1 Ge1 Si4 C25 79.71(11) . . . .
C7 Si1 C1 C6 -178.59(19) . . . .
C13 Si1 C1 C6 65.7(2) . . . .
Ge1 Si1 C1 C6 -57.4(2) . . . .
C7 Si1 C1 C2 -1.2(2) . . . .
C13 Si1 C1 C2 -116.9(2) . . . .
Ge1 Si1 C1 C2 120.1(2) . . . .
C6 C1 C2 C3 1.4(4) . . . .
Si1 C1 C2 C3 -176.0(2) . . . .
C1 C2 C3 C4 -1.0(4) . . . .
C2 C3 C4 C5 -0.1(4) . . . .
C3 C4 C5 C6 0.8(4) . . . .
C4 C5 C6 C1 -0.4(4) . . . .
C2 C1 C6 C5 -0.7(4) . . . .
Si1 C1 C6 C5 176.8(2) . . . .
C13 Si1 C7 C11 4.2(2) . . . .
C1 Si1 C7 C11 -113.0(2) . . . .
Ge1 Si1 C7 C11 127.1(2) . . . .
C13 Si1 C7 C8 -174.1(2) . . . .
C1 Si1 C7 C8 68.7(2) . . . .
Ge1 Si1 C7 C8 -51.2(2) . . . .
C11 C7 C8 C9 -0.7(4) . . . .
Si1 C7 C8 C9 177.7(2) . . . .
C7 C8 C9 C10 -0.4(4) . . . .
C8 C9 C10 C12 1.1(4) . . . .
C8 C7 C11 C12 1.1(4) . . . .
Si1 C7 C11 C12 -177.2(2) . . . .
C9 C10 C12 C11 -0.7(4) . . . .
C7 C11 C12 C10 -0.4(4) . . . .
C7 Si1 C13 C14 69.2(2) . . . .
C1 Si1 C13 C14 -172.7(2) . . . .
Ge1 Si1 C13 C14 -52.2(2) . . . .
C7 Si1 C13 C15 -106.2(2) . . . .
C1 Si1 C13 C15 11.9(2) . . . .
Ge1 Si1 C13 C15 132.3(2) . . . .
C15 C13 C14 C16 -0.2(4) . . . .
Si1 C13 C14 C16 -175.8(2) . . . .
C14 C13 C15 C18 -0.2(4) . . . .
Si1 C13 C15 C18 175.3(2) . . . .
C13 C14 C16 C17 0.2(4) . . . .
C14 C16 C17 C18 0.2(5) . . . .
C16 C17 C18 C15 -0.6(5) . . . .
C13 C15 C18 C17 0.6(4) . . . .
